data_2311129
loop_
_publ_author_name
'Fathima, Nikhath'
'Krishnamurthy, M. S.'
'Begum, Noor Shahina'

_publ_section_title
;
 2-[4-(Trifluoro-meth-oxy)phen-yl]-1H-benzimidazole.
;
_journal_coeditor_code GK2550
_journal_issue 'Pt 2'
_journal_name_full 'Acta crystallographica. Section E, Structure reports online'
_journal_page_first o264
_journal_paper_doi 10.1107/S1600536813001220
_journal_volume 69
_journal_year 2013
_chemical_formula_iupac 'C14 H9 F3 N2 O'
_chemical_formula_moiety 'C14 H9 F3 N2 O'
_chemical_formula_sum 'C14 H9 F3 N2 O'
_chemical_formula_weight 278.23
_chemical_name_systematic
;
2-[4-(Trifluoromethoxy)phenyl]-1<i>H</i>-benzimidazole
;
_space_group_IT_number 14
_space_group_name_Hall '-P 2ybc'
_space_group_name_H-M_alt 'P 1 21/c 1'
_symmetry_cell_setting monoclinic
_symmetry_space_group_name_Hall '-P 2ybc'
_symmetry_space_group_name_H-M 'P 1 21/c 1'
_atom_sites_solution_hydrogens geom
_atom_sites_solution_primary direct
_atom_sites_solution_secondary difmap
_audit_creation_method SHELXL-97
_cell_angle_alpha 90.00
_cell_angle_beta 108.192(8)
_cell_angle_gamma 90.00
_cell_formula_units_Z 4
_cell_length_a 14.476(6)
_cell_length_b 9.312(4)
_cell_length_c 9.835(4)
_cell_measurement_reflns_used 2209
_cell_measurement_temperature 296(2)
_cell_measurement_theta_max 25.03
_cell_measurement_theta_min 2.64
_cell_volume 1259.5(9)
_computing_cell_refinement 'SAINT-Plus (Bruker, 1998)'
_computing_data_collection 'SMART (Bruker, 1998)'
_computing_data_reduction 'SAINT-Plus (Bruker, 1998)'
_computing_molecular_graphics
;ORTEP-3 for Windows (Farrugia, 2012) and CAMERON
(Watkin <i>et al.</i>, 1996)
;
_computing_publication_material 'WinGX (Farrugia, 2012)'
_computing_structure_refinement 'SHELXL97 (Sheldrick, 2008)'
_computing_structure_solution 'SHELXS97 (Sheldrick, 2008)'
_diffrn_ambient_temperature 296(2)
_diffrn_measured_fraction_theta_full 0.994
_diffrn_measured_fraction_theta_max 0.994
_diffrn_measurement_device_type 'Bruker SMART APEX CCD detector'
_diffrn_measurement_method '\w scans'
_diffrn_radiation_monochromator graphite
_diffrn_radiation_source 'fine-focus sealed tube'
_diffrn_radiation_type MoK\a
_diffrn_radiation_wavelength 0.71073
_diffrn_reflns_av_R_equivalents 0.0766
_diffrn_reflns_av_sigmaI/netI 0.0950
_diffrn_reflns_limit_h_max 15
_diffrn_reflns_limit_h_min -17
_diffrn_reflns_limit_k_max 11
_diffrn_reflns_limit_k_min -8
_diffrn_reflns_limit_l_max 11
_diffrn_reflns_limit_l_min -11
_diffrn_reflns_number 6284
_diffrn_reflns_theta_full 25.03
_diffrn_reflns_theta_max 25.03
_diffrn_reflns_theta_min 2.64
_diffrn_standards_interval_count 0
_diffrn_standards_interval_time 0
_diffrn_standards_number 0
_exptl_absorpt_coefficient_mu 0.125
_exptl_absorpt_correction_T_max 0.980
_exptl_absorpt_correction_T_min 0.978
_exptl_absorpt_correction_type multi-scan
_exptl_absorpt_process_details '(SADABS; Bruker, 1998)'
_exptl_crystal_colour yellow
_exptl_crystal_density_diffrn 1.467
_exptl_crystal_density_method 'not measured'
_exptl_crystal_description block
_exptl_crystal_F_000 568
_exptl_crystal_size_max 0.18
_exptl_crystal_size_mid 0.16
_exptl_crystal_size_min 0.16
_refine_diff_density_max 0.263
_refine_diff_density_min -0.220
_refine_ls_extinction_method none
_refine_ls_goodness_of_fit_ref 0.996
_refine_ls_hydrogen_treatment constr
_refine_ls_matrix_type full
_refine_ls_number_parameters 210
_refine_ls_number_reflns 2209
_refine_ls_number_restraints 21
_refine_ls_restrained_S_all 0.991
_refine_ls_R_factor_all 0.1164
_refine_ls_R_factor_gt 0.0642
_refine_ls_shift/su_max 0.001
_refine_ls_shift/su_mean 0.000
_refine_ls_structure_factor_coef Fsqd
_refine_ls_weighting_details 'calc w=1/[\s^2^(Fo^2^)+(0.0655P)^2^] where P=(Fo^2^+2Fc^2^)/3'
_refine_ls_weighting_scheme calc
_refine_ls_wR_factor_gt 0.1307
_refine_ls_wR_factor_ref 0.1574
_reflns_number_gt 1333
_reflns_number_total 2209
_reflns_threshold_expression >2\s(I)
_cod_data_source_file gk2550sup1.cif
_cod_data_source_block I
_cod_original_sg_symbol_H-M 'P 21/c'
_cod_database_code 2311129

loop_
_symmetry_equiv_pos_as_xyz
'x, y, z'
'-x, y+1/2, -z+1/2'
'-x, -y, -z'
'x, -y-1/2, z-1/2'

loop_
_atom_site_type_symbol
_atom_site_label
_atom_site_fract_x
_atom_site_fract_y
_atom_site_fract_z
_atom_site_U_iso_or_equiv
_atom_site_adp_type
_atom_site_calc_flag
_atom_site_refinement_flags
_atom_site_occupancy
_atom_site_symmetry_multiplicity
_atom_site_disorder_assembly
_atom_site_disorder_group
C C1 0.3459(2) 0.8348(3) 0.4611(3) 0.0246(8) Uani d . 1 1 A 1
C C2 0.3309(2) 0.9562(3) 0.3748(3) 0.0297(8) Uani d . 1 1 A 1
H H2 0.3786 0.9857 0.3359 0.036 Uiso calc R 1 1 A 1
C C3 0.2445(2) 1.0344(4) 0.3460(4) 0.0361(9) Uani d . 1 1 A 1
H H3 0.2352 1.1177 0.2912 0.043 Uiso calc R 1 1 A 1
C C4 0.1735(2) 0.9856(4) 0.4004(4) 0.0333(9) Uani d . 1 1 A 1
C C6 0.1860(2) 0.8644(3) 0.4854(3) 0.0321(9) Uani d . 1 1 A 1
H H6 0.1368 0.8332 0.5206 0.039 Uiso calc R 1 1 A 1
C C7 0.2734(2) 0.7900(3) 0.5172(3) 0.0284(8) Uani d . 1 1 A 1
H H7 0.2836 0.7097 0.5763 0.034 Uiso calc R 1 1 A 1
C C8 0.4390(2) 0.7578(3) 0.4969(3) 0.0245(8) Uani d . 1 1 A 1
C C9 0.5675(2) 0.6361(3) 0.6072(3) 0.0260(8) Uani d . 1 1 A 1
C C10 0.6411(2) 0.5565(3) 0.7050(3) 0.0316(9) Uani d . 1 1 A 1
H H10 0.6339 0.5228 0.7901 0.038 Uiso calc R 1 1 A 1
C C11 0.7245(2) 0.5305(3) 0.6695(4) 0.0327(9) Uani d . 1 1 A 1
H H11 0.7743 0.4778 0.7323 0.039 Uiso calc R 1 1 A 1
C C12 0.7367(2) 0.5806(3) 0.5422(3) 0.0311(8) Uani d . 1 1 A 1
H H12 0.7946 0.5624 0.5233 0.037 Uiso calc R 1 1 A 1
C C13 0.6639(2) 0.6567(3) 0.4443(3) 0.0277(8) Uani d . 1 1 A 1
H H13 0.6709 0.6883 0.3583 0.033 Uiso calc R 1 1 A 1
C C14 0.5804(2) 0.6840(3) 0.4794(3) 0.0233(8) Uani d . 1 1 A 1
O O1 0.08661(17) 1.0648(3) 0.3804(3) 0.0460(7) Uani d D 1 1 A 1
N N1 0.47847(18) 0.6843(3) 0.6176(3) 0.0272(7) Uani d . 1 1 A 1
N N2 0.49671(18) 0.7606(3) 0.4113(3) 0.0260(7) Uani d . 1 1 A 1
H H21 0.4836 0.8024 0.3295 0.031 Uiso calc R 1 1 A 1
C C5 0.0271(4) 1.0787(7) 0.2470(6) 0.0534(16) Uani d PD 0.787(4) 1 A 1
F F1 -0.0537(4) 1.1368(8) 0.2540(9) 0.0740(15) Uani d PD 0.787(4) 1 A 1
F F2 0.0616(3) 1.1639(8) 0.1658(6) 0.0954(17) Uani d PD 0.787(4) 1 A 1
F F3 0.0071(4) 0.9548(6) 0.1788(7) 0.110(2) Uani d PD 0.787(4) 1 A 1
C C51 0.0312(14) 1.109(2) 0.268(3) 0.047(6) Uiso d PD 0.107(7) 1 B 2
F F11 -0.0580(16) 1.145(3) 0.259(7) 0.047(6) Uiso d PD 0.107(7) 1 B 2
F F21 0.0781(14) 1.2304(19) 0.261(3) 0.047(6) Uiso d PD 0.107(7) 1 B 2
F F31 0.030(3) 1.033(3) 0.154(4) 0.047(6) Uiso d PD 0.107(7) 1 B 2
C C52 0.010(2) 1.062(3) 0.270(3) 0.056(7) Uiso d PD 0.106(7) 1 C 3
F F12 -0.066(4) 1.144(3) 0.251(8) 0.056(7) Uiso d PD 0.106(7) 1 C 3
F F22 -0.0187(16) 0.928(2) 0.282(3) 0.056(7) Uiso d PD 0.106(7) 1 C 3
F F32 0.037(4) 1.064(4) 0.154(4) 0.056(7) Uiso d PD 0.106(7) 1 C 3

loop_
_atom_site_aniso_label
_atom_site_aniso_U_11
_atom_site_aniso_U_22
_atom_site_aniso_U_33
_atom_site_aniso_U_12
_atom_site_aniso_U_13
_atom_site_aniso_U_23
C1 0.0277(18) 0.0240(18) 0.0207(17) -0.0013(14) 0.0055(14) -0.0033(14)
C2 0.031(2) 0.037(2) 0.0256(18) 0.0045(15) 0.0146(15) 0.0039(16)
C3 0.040(2) 0.038(2) 0.033(2) 0.0027(17) 0.0134(17) 0.0087(17)
C4 0.030(2) 0.035(2) 0.032(2) 0.0030(16) 0.0069(16) -0.0047(17)
C6 0.030(2) 0.033(2) 0.035(2) -0.0056(15) 0.0115(16) -0.0059(17)
C7 0.033(2) 0.0275(19) 0.0244(18) -0.0029(15) 0.0087(15) -0.0031(15)
C8 0.0320(19) 0.0228(18) 0.0204(17) -0.0048(14) 0.0105(15) -0.0034(14)
C9 0.0305(19) 0.0217(18) 0.0248(18) -0.0018(14) 0.0069(14) -0.0029(14)
C10 0.043(2) 0.028(2) 0.0243(19) 0.0028(16) 0.0104(16) -0.0006(15)
C11 0.038(2) 0.0272(19) 0.030(2) 0.0044(16) 0.0060(16) -0.0005(16)
C12 0.032(2) 0.0268(19) 0.034(2) 0.0023(15) 0.0106(16) -0.0014(16)
C13 0.036(2) 0.0242(18) 0.0250(18) 0.0006(15) 0.0132(15) -0.0037(15)
C14 0.0318(19) 0.0179(17) 0.0206(17) -0.0004(14) 0.0087(14) -0.0005(14)
O1 0.0353(15) 0.0582(18) 0.0454(16) 0.0162(12) 0.0137(13) 0.0099(13)
N1 0.0327(16) 0.0248(15) 0.0238(15) -0.0002(12) 0.0085(12) -0.0020(12)
N2 0.0335(16) 0.0241(15) 0.0207(14) 0.0028(12) 0.0089(12) 0.0042(12)
C5 0.038(3) 0.065(5) 0.054(4) 0.012(3) 0.010(3) 0.003(4)
F1 0.026(2) 0.084(3) 0.111(3) 0.0205(17) 0.021(2) 0.043(2)
F2 0.056(2) 0.154(5) 0.086(3) 0.030(3) 0.034(2) 0.078(3)
F3 0.076(3) 0.085(3) 0.116(4) 0.016(3) -0.045(3) -0.042(3)

loop_
_atom_type_symbol
_atom_type_description
_atom_type_scat_dispersion_real
_atom_type_scat_dispersion_imag
_atom_type_scat_source
C C 0.0033 0.0016 'International Tables Vol C Tables 4.2.6.8 and 6.1.1.4'
H H 0.0000 0.0000 'International Tables Vol C Tables 4.2.6.8 and 6.1.1.4'
F F 0.0171 0.0103 'International Tables Vol C Tables 4.2.6.8 and 6.1.1.4'
N N 0.0061 0.0033 'International Tables Vol C Tables 4.2.6.8 and 6.1.1.4'
O O 0.0106 0.0060 'International Tables Vol C Tables 4.2.6.8 and 6.1.1.4'

loop_
_geom_angle_atom_site_label_1
_geom_angle_atom_site_label_2
_geom_angle_atom_site_label_3
_geom_angle
C2 C1 C7 119.5(3)
C2 C1 C8 120.0(3)
C7 C1 C8 120.4(3)
C1 C2 C3 120.5(3)
C1 C2 H2 119.8
C3 C2 H2 119.8
C4 C3 C2 118.6(3)
C4 C3 H3 120.7
C2 C3 H3 120.7
C3 C4 C6 122.1(3)
C3 C4 O1 120.8(3)
C6 C4 O1 116.9(3)
C4 C6 C7 118.7(3)
C4 C6 H6 120.6
C7 C6 H6 120.6
C6 C7 C1 120.4(3)
C6 C7 H7 119.8
C1 C7 H7 119.8
N1 C8 N2 112.7(3)
N1 C8 C1 124.7(3)
N2 C8 C1 122.5(3)
N1 C9 C14 110.4(3)
N1 C9 C10 129.7(3)
C14 C9 C10 119.9(3)
C11 C10 C9 117.1(3)
C11 C10 H10 121.4
C9 C10 H10 121.4
C10 C11 C12 122.2(3)
C10 C11 H11 118.9
C12 C11 H11 118.9
C13 C12 C11 121.0(3)
C13 C12 H12 119.5
C11 C12 H12 119.5
C14 C13 C12 117.2(3)
C14 C13 H13 121.4
C12 C13 H13 121.4
C13 C14 N2 132.6(3)
C13 C14 C9 122.6(3)
N2 C14 C9 104.8(3)
C5 O1 C4 117.5(3)
C8 N1 C9 104.3(3)
C8 N2 C14 107.8(3)
C8 N2 H21 126.1
C14 N2 H21 126.1
F1 C5 F3 109.3(5)
F1 C5 F2 107.1(5)
F3 C5 F2 106.3(6)
F1 C5 O1 107.6(5)
F3 C5 O1 112.8(5)
F2 C5 O1 113.6(5)
F11 C51 F31 109.3(5)
F11 C51 F21 107.1(5)
F31 C51 F21 106.3(6)
F12 C52 F32 109.3(5)
F12 C52 F22 107.1(5)
F32 C52 F22 106.3(6)

loop_
_geom_bond_atom_site_label_1
_geom_bond_atom_site_label_2
_geom_bond_distance
C1 C2 1.390(4)
C1 C7 1.393(4)
C1 C8 1.469(4)
C2 C3 1.397(4)
C2 H2 0.9300
C3 C4 1.376(5)
C3 H3 0.9300
C4 C6 1.382(4)
C4 O1 1.417(4)
C6 C7 1.391(4)
C6 H6 0.9300
C7 H7 0.9300
C8 N1 1.334(4)
C8 N2 1.358(4)
C9 N1 1.399(4)
C9 C14 1.400(4)
C9 C10 1.403(4)
C10 C11 1.379(5)
C10 H10 0.9300
C11 C12 1.397(5)
C11 H11 0.9300
C12 C13 1.380(4)
C12 H12 0.9300
C13 C14 1.380(4)
C13 H13 0.9300
C14 N2 1.385(4)
O1 C5 1.332(6)
N2 H21 0.8600
C5 F1 1.309(5)
C5 F3 1.321(7)
C5 F2 1.329(8)
C51 F11 1.309(5)
C51 F31 1.321(7)
C51 F21 1.329(8)
C52 F12 1.309(5)
C52 F32 1.321(7)
C52 F22 1.329(8)

loop_
_geom_hbond_atom_site_label_D
_geom_hbond_atom_site_label_H
_geom_hbond_atom_site_label_A
_geom_hbond_site_symmetry_A
_geom_hbond_distance_DH
_geom_hbond_distance_HA
_geom_hbond_distance_DA
_geom_hbond_angle_DHA
N2 H21 N1 4_575 0.86 2.066 2.864(4) 154
